data_4077919
loop_
_publ_author_name
'Alvarez, M. Angeles'
'Amor, Inmaculada'
'Garc\'ia, M. Esther'
'Garc\'ia-Viv\'o, Daniel'
'Ruiz, Miguel A.'
'Su\'arez, Jaime'

_publ_section_title
;
 Reactivity of the Phosphinidene-Bridged Complexes
 [Mo2Cp(\m-\k1:\k1,\h5-PC5H4)(\h6-1,3,5-C6H3tBu3)(CO)2] and
 [Mo2Cp2(\m-PH)(\h6-1,3,5-C6H3tBu3)(CO)2] toward Alkynes: Multicomponent
 Reactions in the Presence of Ligands
;
_journal_issue 7
_journal_name_full Organometallics
_journal_page_first 2749
_journal_paper_doi 10.1021/om201048s
_journal_volume 31
_journal_year 2012
_chemical_compound_source 'synthesis as described'
_chemical_formula_moiety 'C35 H46 Cl Mo2 O5 P, C4 H8 O'
_chemical_formula_sum 'C39 H54 Cl Mo2 O6 P'
_chemical_formula_weight 877.12
_chemical_name_systematic
;
 ?
;
_space_group_IT_number 14
_symmetry_cell_setting monoclinic
_symmetry_Int_Tables_number 14
_symmetry_space_group_name_Hall '-P 2ybc'
_symmetry_space_group_name_H-M 'P 1 21/c 1'
_atom_sites_solution_hydrogens geom
_atom_sites_solution_primary direct
_atom_sites_solution_secondary difmap
_audit_conform_dict_location ftp://ftp.iucr.org/pub/cif_core.dic
_audit_conform_dict_name cif_core.dic
_audit_conform_dict_version 2.4
_audit_creation_method 'WinGX routine CIF_UPDATE'
_cell_angle_alpha 90
_cell_angle_beta 88.649(4)
_cell_angle_gamma 90
_cell_formula_units_Z 4
_cell_length_a 9.5448(4)
_cell_length_b 16.4260(9)
_cell_length_c 25.1954(13)
_cell_measurement_reflns_used 1366
_cell_measurement_temperature 100(2)
_cell_measurement_theta_max 19.89
_cell_measurement_theta_min 2.47
_cell_measurement_wavelength 0.71073
_cell_volume 3949.1(3)
_computing_cell_refinement 'BRUKER APEX'
_computing_data_collection 'BRUKER APEX'
_computing_molecular_graphics 'Ortep-3 for Windows (Farrugia, 1997)'
_computing_publication_material 'WinGX publication routines (Farrugia, 1999)'
_computing_structure_refinement 'SHELXL-97 (Sheldrick, 2008)'
_computing_structure_solution 'SHELXL-97 (Sheldrick, 2008)'
_diffrn_ambient_temperature 100.0(1)
_diffrn_measured_fraction_theta_full 0.996
_diffrn_measured_fraction_theta_max 0.996
_diffrn_measurement_device 'four-circle diffractometer'
_diffrn_measurement_device_type 'BRUKER APPEX-II CCD'
_diffrn_measurement_method 'omega/phi scans'
_diffrn_radiation_monochromator graphite
_diffrn_radiation_probe x-ray
_diffrn_radiation_source 'fine-focus sealed tube'
_diffrn_radiation_type MoK\a
_diffrn_radiation_wavelength 0.71073
_diffrn_reflns_av_R_equivalents 0.1557
_diffrn_reflns_av_unetI/netI 0.1617
_diffrn_reflns_limit_h_max 11
_diffrn_reflns_limit_h_min -11
_diffrn_reflns_limit_k_max 20
_diffrn_reflns_limit_k_min 0
_diffrn_reflns_limit_l_max 31
_diffrn_reflns_limit_l_min 0
_diffrn_reflns_number 32328
_diffrn_reflns_theta_full 26.4
_diffrn_reflns_theta_max 26.4
_diffrn_reflns_theta_min 1.48
_exptl_absorpt_coefficient_mu 0.787
_exptl_absorpt_correction_T_max 0.9301
_exptl_absorpt_correction_T_min 0.7171
_exptl_absorpt_correction_type multi-scan
_exptl_absorpt_process_details 'BRUKER Sadabs'
_exptl_crystal_colour green
_exptl_crystal_density_diffrn 1.475
_exptl_crystal_density_method 'not measured'
_exptl_crystal_description needle
_exptl_crystal_F_000 1808
_exptl_crystal_size_max 0.25
_exptl_crystal_size_mid 0.11
_exptl_crystal_size_min 0.02
_refine_diff_density_max 0.698
_refine_diff_density_min -0.823
_refine_diff_density_rms 0.151
_refine_ls_extinction_coef 0.00189(17)
_refine_ls_extinction_expression Fc^*^=kFc[1+0.001xFc^2^\l^3^/sin(2\q)]^-1/4^
_refine_ls_extinction_method SHELXL
_refine_ls_goodness_of_fit_ref 0.988
_refine_ls_hydrogen_treatment mixed
_refine_ls_matrix_type full
_refine_ls_number_parameters 458
_refine_ls_number_reflns 8053
_refine_ls_number_restraints 0
_refine_ls_restrained_S_all 0.988
_refine_ls_R_factor_all 0.1488
_refine_ls_R_factor_gt 0.0648
_refine_ls_shift/su_max 0.006
_refine_ls_shift/su_mean 0
_refine_ls_structure_factor_coef Fsqd
_refine_ls_weighting_details 'calc w=1/[\s^2^(Fo^2^)+(0.0513P)^2^+0.0000P] where P=(Fo^2^+2Fc^2^)/3'
_refine_ls_weighting_scheme calc
_refine_ls_wR_factor_gt 0.1227
_refine_ls_wR_factor_ref 0.1548
_reflns_number_gt 4251
_reflns_number_total 8053
_reflns_threshold_expression >2\s(I)
_cod_data_source_file om201048s_si_002.cif
_cod_data_source_block compound11
_cod_depositor_comments
;
The following automatic conversions were performed:
'_diffrn_radiation_monochromador' tag replaced with
'_diffrn_radiation_monochromator'.

Automatic conversion script
Id: cif_correct_tags 1440 2010-10-19 06:21:57Z saulius 
;
_cod_database_code 4077919

loop_
_symmetry_equiv_pos_as_xyz
'x, y, z'
'-x, y+1/2, -z+1/2'
'-x, -y, -z'
'x, -y-1/2, z-1/2'

loop_
_atom_site_label
_atom_site_type_symbol
_atom_site_fract_x
_atom_site_fract_y
_atom_site_fract_z
_atom_site_U_iso_or_equiv
_atom_site_adp_type
_atom_site_occupancy
_atom_site_symmetry_multiplicity
_atom_site_calc_flag
_atom_site_refinement_flags
Mo1 Mo 0.42806(7) 0.14371(4) 1.11477(3) 0.02123(19) Uani 1 1 d .
Mo2 Mo 0.20460(7) 0.33946(4) 0.99381(3) 0.02073(19) Uani 1 1 d .
P1 P 0.2837(2) 0.23828(12) 1.05712(8) 0.0211(5) Uani 1 1 d .
O1 O 0.2687(6) 0.2015(3) 0.9109(2) 0.0367(15) Uani 1 1 d .
O2 O -0.1237(6) 0.1860(3) 1.0485(2) 0.0375(15) Uani 1 1 d .
O3 O 0.0427(5) 0.1411(3) 0.9922(2) 0.0280(13) Uani 1 1 d .
O4 O 0.1931(5) 0.3625(3) 1.1362(2) 0.0254(12) Uani 1 1 d .
O5 O 0.0187(5) 0.4466(3) 1.11297(19) 0.0243(12) Uani 1 1 d .
Cl1 Cl -0.02115(19) 0.34186(11) 0.94472(8) 0.0277(5) Uani 1 1 d .
C1 C 0.2431(8) 0.2499(5) 0.9422(3) 0.0255(18) Uani 1 1 d .
C2 C 0.0982(8) 0.2500(4) 1.0487(3) 0.0209(17) Uani 1 1 d .
C3 C 0.0493(9) 0.3298(5) 1.0621(3) 0.0247(19) Uani 1 1 d .
C4 C -0.0074(9) 0.1905(4) 1.0310(3) 0.0238(18) Uani 1 1 d .
C5 C -0.0638(9) 0.0887(5) 0.9709(3) 0.039(2) Uani 1 1 d .
H5A H -0.0991 0.0531 0.9983 0.059 Uiso 1 1 calc R
H5B H -0.024 0.057 0.9423 0.059 Uiso 1 1 calc R
H5C H -0.139 0.1214 0.9579 0.059 Uiso 1 1 calc R
C6 C 0.0957(8) 0.3785(4) 1.1073(3) 0.0237(18) Uani 1 1 d .
C7 C 0.0581(9) 0.5008(5) 1.1549(3) 0.035(2) Uani 1 1 d .
H7A H 0.041 0.475 1.1886 0.053 Uiso 1 1 calc R
H7B H 0.0037 0.5499 1.153 0.053 Uiso 1 1 calc R
H7C H 0.1558 0.5139 1.151 0.053 Uiso 1 1 calc R
C8 C 0.2375(8) 0.4788(4) 1.0116(3) 0.029(2) Uani 1 1 d .
H8 H 0.1798 0.5089 1.0346 0.035 Uiso 1 1 calc R
C9 C 0.3571(8) 0.4325(4) 1.0258(3) 0.0275(19) Uani 1 1 d .
H9 H 0.3902 0.427 1.0601 0.033 Uiso 1 1 calc R
C10 C 0.4181(8) 0.3959(4) 0.9798(3) 0.0261(19) Uani 1 1 d .
H10 H 0.4969 0.3626 0.9782 0.031 Uiso 1 1 calc R
C11 C 0.3340(8) 0.4203(4) 0.9360(3) 0.029(2) Uani 1 1 d .
H11 H 0.3496 0.4058 0.9007 0.035 Uiso 1 1 calc R
C12 C 0.2229(9) 0.4706(4) 0.9557(3) 0.031(2) Uani 1 1 d .
H12 H 0.1529 0.494 0.9356 0.037 Uiso 1 1 calc R
C13 C 0.3325(8) 0.1378(4) 1.0365(3) 0.0239(18) Uani 1 1 d .
C14 C 0.2751(9) 0.0710(4) 1.0656(3) 0.028(2) Uani 1 1 d .
H14 H 0.1812 0.0641 1.0752 0.034 Uiso 1 1 calc R
C15 C 0.3827(9) 0.0181(5) 1.0768(3) 0.033(2) Uani 1 1 d .
H15 H 0.3742 -0.0298 1.0963 0.04 Uiso 1 1 calc R
C16 C 0.5085(10) 0.0493(5) 1.0538(3) 0.036(2) Uani 1 1 d .
H16 H 0.5963 0.0251 1.0556 0.044 Uiso 1 1 calc R
C17 C 0.4785(9) 0.1232(5) 1.0276(3) 0.032(2) Uani 1 1 d .
H17 H 0.5413 0.1558 1.0084 0.038 Uiso 1 1 calc R
C18 C 0.5506(7) 0.2405(4) 1.1619(3) 0.0180(17) Uani 1 1 d .
C19 C 0.4130(8) 0.2324(5) 1.1849(3) 0.0241(18) Uani 1 1 d .
H19 H 0.3586 0.279 1.1893 0.029 Uiso 1 1 calc R
C20 C 0.3552(8) 0.1564(4) 1.2012(3) 0.0241(17) Uani 1 1 d .
C21 C 0.4466(8) 0.0881(4) 1.1955(3) 0.0246(19) Uani 1 1 d .
H21 H 0.4124 0.0372 1.2057 0.03 Uiso 1 1 calc R
C22 C 0.5865(7) 0.0928(4) 1.1754(3) 0.0211(18) Uani 1 1 d .
C23 C 0.6331(8) 0.1692(4) 1.1550(3) 0.0259(18) Uani 1 1 d .
H23 H 0.7189 0.1724 1.1368 0.031 Uiso 1 1 calc R
C24 C 0.6157(8) 0.3239(4) 1.1481(3) 0.0218(18) Uani 1 1 d .
C25 C 0.5216(8) 0.3939(4) 1.1654(3) 0.034(2) Uani 1 1 d .
H25A H 0.4302 0.3865 1.151 0.051 Uiso 1 1 calc R
H25B H 0.5608 0.4443 1.1526 0.051 Uiso 1 1 calc R
H25C H 0.5142 0.3953 1.2034 0.051 Uiso 1 1 calc R
C26 C 0.6483(8) 0.3305(5) 1.0883(3) 0.034(2) Uani 1 1 d .
H26A H 0.7208 0.2924 1.0785 0.05 Uiso 1 1 calc R
H26B H 0.679 0.3847 1.08 0.05 Uiso 1 1 calc R
H26C H 0.5654 0.3183 1.069 0.05 Uiso 1 1 calc R
C27 C 0.7549(8) 0.3316(5) 1.1784(3) 0.040(2) Uani 1 1 d .
H27A H 0.7365 0.3245 1.2158 0.06 Uiso 1 1 calc R
H27B H 0.7948 0.3845 1.1722 0.06 Uiso 1 1 calc R
H27C H 0.8195 0.2905 1.1661 0.06 Uiso 1 1 calc R
C28 C 0.2149(8) 0.1485(5) 1.2315(3) 0.0279(19) Uani 1 1 d .
C29 C 0.1530(9) 0.0645(5) 1.2253(4) 0.044(2) Uani 1 1 d .
H29A H 0.1415 0.0531 1.1883 0.066 Uiso 1 1 calc R
H29B H 0.0634 0.0622 1.2434 0.066 Uiso 1 1 calc R
H29C H 0.2146 0.025 1.2403 0.066 Uiso 1 1 calc R
C30 C 0.2410(10) 0.1644(6) 1.2900(3) 0.049(3) Uani 1 1 d .
H30A H 0.3005 0.1225 1.3035 0.073 Uiso 1 1 calc R
H30B H 0.1534 0.1643 1.3094 0.073 Uiso 1 1 calc R
H30C H 0.2857 0.2163 1.2938 0.073 Uiso 1 1 calc R
C31 C 0.1097(9) 0.2103(6) 1.2115(4) 0.054(3) Uani 1 1 d .
H31A H 0.1434 0.2643 1.2181 0.08 Uiso 1 1 calc R
H31B H 0.0212 0.2026 1.2297 0.08 Uiso 1 1 calc R
H31C H 0.0981 0.2029 1.174 0.08 Uiso 1 1 calc R
C32 C 0.6862(8) 0.0196(4) 1.1790(3) 0.0258(19) Uani 1 1 d .
C33 C 0.6148(9) -0.0615(4) 1.1674(3) 0.035(2) Uani 1 1 d .
H33A H 0.5301 -0.0658 1.1885 0.053 Uiso 1 1 calc R
H33B H 0.6766 -0.1054 1.176 0.053 Uiso 1 1 calc R
H33C H 0.5929 -0.0641 1.1305 0.053 Uiso 1 1 calc R
C34 C 0.8158(9) 0.0293(5) 1.1436(4) 0.044(2) Uani 1 1 d .
H34A H 0.7884 0.0357 1.1074 0.066 Uiso 1 1 calc R
H34B H 0.8738 -0.0181 1.1466 0.066 Uiso 1 1 calc R
H34C H 0.8671 0.0765 1.1544 0.066 Uiso 1 1 calc R
C35 C 0.7315(8) 0.0188(4) 1.2368(3) 0.030(2) Uani 1 1 d .
H35A H 0.7792 0.0686 1.2446 0.046 Uiso 1 1 calc R
H35B H 0.7933 -0.0264 1.2423 0.046 Uiso 1 1 calc R
H35C H 0.6503 0.0135 1.2598 0.046 Uiso 1 1 calc R
O90 O 0.2879(8) 0.8381(4) 0.1319(3) 0.071(2) Uani 1 1 d .
C91 C 0.1678(12) 0.8047(6) 0.1614(4) 0.063(3) Uani 1 1 d .
H91A H 0.0868 0.8002 0.1391 0.075 Uiso 1 1 calc R
H91B H 0.1437 0.8382 0.192 0.075 Uiso 1 1 calc R
C92 C 0.2195(12) 0.7210(6) 0.1784(4) 0.060(3) Uani 1 1 d .
H92A H 0.2448 0.7218 0.2155 0.072 Uiso 1 1 calc R
H92B H 0.1467 0.6805 0.1739 0.072 Uiso 1 1 calc R
C93 C 0.3448(12) 0.7013(7) 0.1439(5) 0.080(4) Uani 1 1 d .
H93A H 0.429 0.6984 0.1647 0.096 Uiso 1 1 calc R
H93B H 0.3323 0.6499 0.1256 0.096 Uiso 1 1 calc R
C94 C 0.3525(12) 0.7706(7) 0.1055(5) 0.079(4) Uani 1 1 d .
H94A H 0.4492 0.783 0.096 0.095 Uiso 1 1 calc R
H94B H 0.303 0.7573 0.0734 0.095 Uiso 1 1 calc R
H3 H -0.021(8) 0.346(5) 1.050(3) 0.04(3) Uiso 1 1 d .

loop_
_atom_site_aniso_label
_atom_site_aniso_U_11
_atom_site_aniso_U_22
_atom_site_aniso_U_33
_atom_site_aniso_U_23
_atom_site_aniso_U_13
_atom_site_aniso_U_12
Mo1 0.0174(4) 0.0238(4) 0.0225(4) 0.0009(3) -0.0020(3) -0.0007(3)
Mo2 0.0160(4) 0.0223(4) 0.0240(4) 0.0009(3) -0.0012(3) -0.0012(3)
P1 0.0160(11) 0.0224(11) 0.0249(12) 0.0006(9) -0.0025(9) -0.0014(8)
O1 0.035(4) 0.044(4) 0.031(4) -0.011(3) 0.000(3) 0.009(3)
O2 0.019(3) 0.040(4) 0.053(4) -0.007(3) 0.009(3) -0.010(3)
O3 0.017(3) 0.034(3) 0.033(3) -0.008(3) -0.001(2) -0.010(2)
O4 0.018(3) 0.030(3) 0.029(3) -0.002(2) -0.004(2) 0.000(2)
O5 0.017(3) 0.031(3) 0.026(3) -0.007(2) -0.006(2) 0.007(2)
Cl1 0.0215(10) 0.0294(11) 0.0326(12) 0.0009(9) -0.0084(8) -0.0009(8)
C1 0.019(4) 0.035(5) 0.023(5) 0.004(4) 0.004(4) -0.001(4)
C2 0.017(4) 0.021(4) 0.024(5) 0.000(3) 0.000(3) -0.001(3)
C3 0.025(5) 0.027(5) 0.022(5) -0.005(4) -0.001(4) -0.002(4)
C4 0.026(5) 0.020(4) 0.025(5) 0.006(3) -0.008(4) -0.003(3)
C5 0.028(5) 0.049(6) 0.042(6) -0.008(4) -0.015(4) -0.008(4)
C6 0.020(5) 0.024(4) 0.027(5) 0.002(3) 0.002(4) -0.005(3)
C7 0.040(6) 0.033(5) 0.032(5) -0.012(4) -0.011(4) 0.010(4)
C8 0.017(4) 0.019(4) 0.050(6) 0.003(4) -0.004(4) -0.002(3)
C9 0.017(4) 0.024(4) 0.042(5) 0.002(4) 0.004(4) -0.009(3)
C10 0.014(4) 0.025(4) 0.039(5) 0.002(4) 0.005(4) -0.002(3)
C11 0.032(5) 0.030(5) 0.025(5) 0.004(4) 0.001(4) -0.011(4)
C12 0.034(5) 0.017(4) 0.042(6) 0.016(4) -0.020(4) -0.007(4)
C13 0.030(5) 0.022(4) 0.020(4) -0.001(3) -0.006(3) 0.001(3)
C14 0.032(5) 0.029(5) 0.023(5) 0.000(4) -0.004(4) -0.004(4)
C15 0.029(5) 0.034(5) 0.037(6) -0.004(4) -0.009(4) 0.002(4)
C16 0.045(6) 0.033(5) 0.032(5) -0.013(4) -0.012(4) 0.017(4)
C17 0.032(5) 0.033(5) 0.030(5) -0.004(4) -0.007(4) 0.006(4)
C18 0.011(4) 0.024(4) 0.019(4) -0.002(3) -0.007(3) -0.004(3)
C19 0.018(4) 0.033(5) 0.021(5) 0.000(4) -0.005(3) 0.002(3)
C20 0.021(4) 0.028(4) 0.024(4) 0.002(4) 0.000(3) -0.009(3)
C21 0.027(5) 0.019(4) 0.028(5) 0.011(3) -0.002(4) -0.002(3)
C22 0.011(4) 0.025(4) 0.028(5) -0.001(3) -0.003(3) -0.009(3)
C23 0.019(4) 0.034(5) 0.025(5) -0.004(4) -0.001(3) 0.002(3)
C24 0.017(4) 0.019(4) 0.030(5) 0.000(3) -0.008(3) -0.001(3)
C25 0.028(5) 0.025(5) 0.049(6) -0.005(4) 0.000(4) -0.006(4)
C26 0.025(5) 0.035(5) 0.040(5) 0.005(4) 0.005(4) 0.000(4)
C27 0.024(5) 0.047(6) 0.050(6) 0.005(5) -0.019(4) -0.009(4)
C28 0.021(4) 0.037(5) 0.026(5) 0.013(4) -0.003(3) -0.009(4)
C29 0.024(5) 0.065(7) 0.042(6) 0.015(5) -0.002(4) -0.009(4)
C30 0.034(6) 0.072(7) 0.041(6) 0.001(5) 0.006(4) -0.011(5)
C31 0.021(5) 0.076(7) 0.063(7) 0.024(6) 0.011(5) -0.004(5)
C32 0.026(5) 0.025(4) 0.027(5) 0.005(4) -0.009(4) 0.004(3)
C33 0.034(5) 0.032(5) 0.040(6) -0.006(4) -0.011(4) 0.001(4)
C34 0.045(6) 0.039(6) 0.048(6) 0.005(5) -0.009(5) 0.016(4)
C35 0.029(5) 0.022(4) 0.040(6) 0.001(4) -0.011(4) -0.006(3)
O90 0.067(5) 0.042(4) 0.105(7) 0.009(4) -0.023(5) -0.013(4)
C91 0.066(8) 0.069(8) 0.054(8) 0.005(6) -0.003(6) -0.013(6)
C92 0.086(9) 0.047(7) 0.047(7) 0.003(5) -0.010(6) -0.013(6)
C93 0.049(8) 0.083(9) 0.107(11) 0.042(8) 0.020(7) 0.007(6)
C94 0.058(9) 0.083(9) 0.096(10) 0.027(8) 0.011(7) -0.001(7)

loop_
_atom_type_symbol
_atom_type_description
_atom_type_scat_dispersion_real
_atom_type_scat_dispersion_imag
_atom_type_scat_source
C C 0.0033 0.0016 'International Tables Vol C Tables 4.2.6.8 and 6.1.1.4'
H H 0 0 'International Tables Vol C Tables 4.2.6.8 and 6.1.1.4'
Mo Mo -1.6832 0.6857 'International Tables Vol C Tables 4.2.6.8 and 6.1.1.4'
O O 0.0106 0.006 'International Tables Vol C Tables 4.2.6.8 and 6.1.1.4'
P P 0.1023 0.0942 'International Tables Vol C Tables 4.2.6.8 and 6.1.1.4'
Cl Cl 0.1484 0.1585 'International Tables Vol C Tables 4.2.6.8 and 6.1.1.4'

loop_
_geom_angle_atom_site_label_1
_geom_angle_atom_site_label_2
_geom_angle_atom_site_label_3
_geom_angle
C13 Mo1 C21 147.3(3)
C13 Mo1 C17 37.3(3)
C21 Mo1 C17 143.2(3)
C13 Mo1 C23 142.4(3)
C21 Mo1 C23 65.3(3)
C17 Mo1 C23 107.2(3)
C13 Mo1 C14 37.0(3)
C21 Mo1 C14 110.2(3)
C17 Mo1 C14 61.2(3)
C23 Mo1 C14 155.9(3)
C13 Mo1 C20 137.6(3)
C21 Mo1 C20 36.8(3)
C17 Mo1 C20 173.7(3)
C23 Mo1 C20 78.6(3)
C14 Mo1 C20 112.5(3)
C13 Mo1 C19 134.5(3)
C21 Mo1 C19 64.2(3)
C17 Mo1 C19 148.3(3)
C23 Mo1 C19 65.0(3)
C14 Mo1 C19 136.4(3)
C20 Mo1 C19 36.3(2)
C13 Mo1 C16 60.6(3)
C21 Mo1 C16 107.4(3)
C17 Mo1 C16 36.1(3)
C23 Mo1 C16 98.3(3)
C14 Mo1 C16 59.4(3)
C20 Mo1 C16 142.0(3)
C19 Mo1 C16 163.1(3)
C13 Mo1 C18 135.7(3)
C21 Mo1 C18 76.3(3)
C17 Mo1 C18 120.1(3)
C23 Mo1 C18 36.1(2)
C14 Mo1 C18 167.7(3)
C20 Mo1 C18 66.1(3)
C19 Mo1 C18 36.1(3)
C16 Mo1 C18 129.8(3)
C13 Mo1 C15 60.3(3)
C21 Mo1 C15 91.8(3)
C17 Mo1 C15 60.3(3)
C23 Mo1 C15 121.4(3)
C14 Mo1 C15 34.9(3)
C20 Mo1 C15 114.8(3)
C19 Mo1 C15 151.0(3)
C16 Mo1 C15 35.7(3)
C18 Mo1 C15 157.4(3)
C13 Mo1 C22 149.7(3)
C21 Mo1 C22 36.1(3)
C17 Mo1 C22 117.1(3)
C23 Mo1 C22 36.1(2)
C14 Mo1 C22 127.1(3)
C20 Mo1 C22 66.1(3)
C19 Mo1 C22 75.7(3)
C16 Mo1 C22 89.1(3)
C18 Mo1 C22 64.4(2)
C15 Mo1 C22 94.7(3)
C13 Mo1 P1 43.46(19)
C21 Mo1 P1 145.1(2)
C17 Mo1 P1 69.1(2)
C23 Mo1 P1 128.75(19)
C14 Mo1 P1 69.37(19)
C20 Mo1 P1 109.4(2)
C19 Mo1 P1 91.53(19)
C16 Mo1 P1 101.9(2)
C18 Mo1 P1 99.18(18)
C15 Mo1 P1 101.4(2)
C22 Mo1 P1 163.51(18)
C1 Mo2 C2 89.6(3)
C1 Mo2 C3 123.7(3)
C2 Mo2 C3 37.1(3)
C1 Mo2 C10 92.8(3)
C2 Mo2 C10 139.4(3)
C3 Mo2 C10 136.4(3)
C1 Mo2 C9 128.2(3)
C2 Mo2 C9 120.4(3)
C3 Mo2 C9 101.1(3)
C10 Mo2 C9 36.5(3)
C1 Mo2 C11 85.7(3)
C2 Mo2 C11 173.4(3)
C3 Mo2 C11 148.9(3)
C10 Mo2 C11 36.6(3)
C9 Mo2 C11 60.0(3)
C1 Mo2 C8 145.0(3)
C2 Mo2 C8 125.4(3)
C3 Mo2 C8 90.7(3)
C10 Mo2 C8 60.5(3)
C9 Mo2 C8 35.8(2)
C11 Mo2 C8 59.3(3)
C1 Mo2 C12 113.4(3)
C2 Mo2 C12 151.0(3)
C3 Mo2 C12 114.6(3)
C10 Mo2 C12 60.3(3)
C9 Mo2 C12 59.3(3)
C11 Mo2 C12 35.5(3)
C8 Mo2 C12 35.2(3)
C1 Mo2 P1 82.4(2)
C2 Mo2 P1 44.99(19)
C3 Mo2 P1 70.1(2)
C10 Mo2 P1 95.2(2)
C9 Mo2 P1 90.9(2)
C11 Mo2 P1 129.5(2)
C8 Mo2 P1 119.6(2)
C12 Mo2 P1 150.10(19)
C1 Mo2 Cl1 80.6(2)
C2 Mo2 Cl1 86.12(19)
C3 Mo2 Cl1 79.6(2)
C10 Mo2 Cl1 134.3(2)
C9 Mo2 Cl1 136.8(2)
C11 Mo2 Cl1 97.6(2)
C8 Mo2 Cl1 101.46(19)
C12 Mo2 Cl1 80.88(19)
P1 Mo2 Cl1 128.05(7)
C13 P1 C2 108.4(3)
C13 P1 Mo2 121.5(2)
C2 P1 Mo2 61.8(2)
C13 P1 Mo1 57.5(2)
C2 P1 Mo1 132.7(2)
Mo2 P1 Mo1 165.39(9)
C4 O3 C5 112.8(6)
C6 O5 C7 116.2(6)
O1 C1 Mo2 176.4(7)
C3 C2 C4 117.1(7)
C3 C2 P1 112.8(5)
C4 C2 P1 130.1(6)
C3 C2 Mo2 71.7(4)
C4 C2 Mo2 123.3(5)
P1 C2 Mo2 73.2(3)
C2 C3 C6 125.4(7)
C2 C3 Mo2 71.2(4)
C6 C3 Mo2 110.4(5)
C2 C3 H3 120(6)
C6 C3 H3 112(6)
Mo2 C3 H3 104(6)
O2 C4 O3 123.0(7)
O2 C4 C2 124.4(8)
O3 C4 C2 112.5(7)
O3 C5 H5A 109.5
O3 C5 H5B 109.5
H5A C5 H5B 109.5
O3 C5 H5C 109.5
H5A C5 H5C 109.5
H5B C5 H5C 109.5
O4 C6 O5 122.4(7)
O4 C6 C3 126.4(7)
O5 C6 C3 111.2(7)
O5 C7 H7A 109.5
O5 C7 H7B 109.5
H7A C7 H7B 109.5
O5 C7 H7C 109.5
H7A C7 H7C 109.5
H7B C7 H7C 109.5
C9 C8 C12 107.2(7)
C9 C8 Mo2 68.9(4)
C12 C8 Mo2 72.7(4)
C9 C8 H8 126.4
C12 C8 H8 126.4
Mo2 C8 H8 123.7
C10 C9 C8 109.6(7)
C10 C9 Mo2 71.2(4)
C8 C9 Mo2 75.3(4)
C10 C9 H9 125.2
C8 C9 H9 125.2
Mo2 C9 H9 119.9
C9 C10 C11 106.5(7)
C9 C10 Mo2 72.2(4)
C11 C10 Mo2 73.6(4)
C9 C10 H10 126.7
C11 C10 H10 126.7
Mo2 C10 H10 119.4
C12 C11 C10 108.6(7)
C12 C11 Mo2 74.4(4)
C10 C11 Mo2 69.8(4)
C12 C11 H11 125.7
C10 C11 H11 125.7
Mo2 C11 H11 121.8
C11 C12 C8 108.1(7)
C11 C12 Mo2 70.2(4)
C8 C12 Mo2 72.1(4)
C11 C12 H12 126
C8 C12 H12 126
Mo2 C12 H12 123.4
C14 C13 C17 108.4(7)
C14 C13 P1 118.0(6)
C17 C13 P1 116.6(6)
C14 C13 Mo1 74.7(4)
C17 C13 Mo1 74.0(4)
P1 C13 Mo1 79.0(3)
C15 C14 C13 108.1(8)
C15 C14 Mo1 74.2(5)
C13 C14 Mo1 68.3(4)
C15 C14 H14 125.9
C13 C14 H14 125.9
Mo1 C14 H14 123.2
C14 C15 C16 108.4(8)
C14 C15 Mo1 70.9(5)
C16 C15 Mo1 71.5(5)
C14 C15 H15 125.8
C16 C15 H15 125.8
Mo1 C15 H15 123.5
C17 C16 C15 108.8(8)
C17 C16 Mo1 70.4(5)
C15 C16 Mo1 72.8(5)
C17 C16 H16 125.6
C15 C16 H16 125.6
Mo1 C16 H16 122.8
C16 C17 C13 106.1(8)
C16 C17 Mo1 73.5(5)
C13 C17 Mo1 68.7(4)
C16 C17 H17 126.9
C13 C17 H17 126.9
Mo1 C17 H17 122.6
C23 C18 C19 118.3(7)
C23 C18 C24 119.1(7)
C19 C18 C24 122.5(6)
C23 C18 Mo1 69.9(4)
C19 C18 Mo1 70.9(4)
C24 C18 Mo1 134.4(5)
C20 C19 C18 123.1(7)
C20 C19 Mo1 71.4(4)
C18 C19 Mo1 73.0(4)
C20 C19 H19 118.5
C18 C19 H19 118.5
Mo1 C19 H19 129.9
C19 C20 C21 115.5(7)
C19 C20 C28 123.2(7)
C21 C20 C28 120.6(7)
C19 C20 Mo1 72.3(4)
C21 C20 Mo1 70.1(4)
C28 C20 Mo1 135.4(5)
C22 C21 C20 124.1(7)
C22 C21 Mo1 75.3(4)
C20 C21 Mo1 73.1(4)
C22 C21 H21 118
C20 C21 H21 118
Mo1 C21 H21 125.5
C21 C22 C23 117.5(7)
C21 C22 C32 120.9(6)
C23 C22 C32 121.5(7)
C21 C22 Mo1 68.6(4)
C23 C22 Mo1 69.5(4)
C32 C22 Mo1 137.0(5)
C18 C23 C22 121.0(7)
C18 C23 Mo1 74.0(4)
C22 C23 Mo1 74.5(4)
C18 C23 H23 119.5
C22 C23 H23 119.5
Mo1 C23 H23 123.4
C25 C24 C26 109.5(6)
C25 C24 C18 112.1(6)
C26 C24 C18 110.9(6)
C25 C24 C27 107.7(6)
C26 C24 C27 108.8(7)
C18 C24 C27 107.8(6)
C24 C25 H25A 109.5
C24 C25 H25B 109.5
H25A C25 H25B 109.5
C24 C25 H25C 109.5
H25A C25 H25C 109.5
H25B C25 H25C 109.5
C24 C26 H26A 109.5
C24 C26 H26B 109.5
H26A C26 H26B 109.5
C24 C26 H26C 109.5
H26A C26 H26C 109.5
H26B C26 H26C 109.5
C24 C27 H27A 109.5
C24 C27 H27B 109.5
H27A C27 H27B 109.5
C24 C27 H27C 109.5
H27A C27 H27C 109.5
H27B C27 H27C 109.5
C29 C28 C30 109.3(7)
C29 C28 C31 108.2(7)
C30 C28 C31 109.3(8)
C29 C28 C20 111.5(7)
C30 C28 C20 107.8(7)
C31 C28 C20 110.8(6)
C28 C29 H29A 109.5
C28 C29 H29B 109.5
H29A C29 H29B 109.5
C28 C29 H29C 109.5
H29A C29 H29C 109.5
H29B C29 H29C 109.5
C28 C30 H30A 109.5
C28 C30 H30B 109.5
H30A C30 H30B 109.5
C28 C30 H30C 109.5
H30A C30 H30C 109.5
H30B C30 H30C 109.5
C28 C31 H31A 109.5
C28 C31 H31B 109.5
H31A C31 H31B 109.5
C28 C31 H31C 109.5
H31A C31 H31C 109.5
H31B C31 H31C 109.5
C34 C32 C33 109.9(7)
C34 C32 C35 108.4(7)
C33 C32 C35 108.1(6)
C34 C32 C22 112.4(6)
C33 C32 C22 113.0(6)
C35 C32 C22 104.6(6)
C32 C33 H33A 109.5
C32 C33 H33B 109.5
H33A C33 H33B 109.5
C32 C33 H33C 109.5
H33A C33 H33C 109.5
H33B C33 H33C 109.5
C32 C34 H34A 109.5
C32 C34 H34B 109.5
H34A C34 H34B 109.5
C32 C34 H34C 109.5
H34A C34 H34C 109.5
H34B C34 H34C 109.5
C32 C35 H35A 109.5
C32 C35 H35B 109.5
H35A C35 H35B 109.5
C32 C35 H35C 109.5
H35A C35 H35C 109.5
H35B C35 H35C 109.5
C94 O90 C91 105.8(8)
O90 C91 C92 103.1(9)
O90 C91 H91A 111.1
C92 C91 H91A 111.1
O90 C91 H91B 111.1
C92 C91 H91B 111.1
H91A C91 H91B 109.1
C93 C92 C91 106.9(9)
C93 C92 H92A 110.3
C91 C92 H92A 110.3
C93 C92 H92B 110.3
C91 C92 H92B 110.3
H92A C92 H92B 108.6
C94 C93 C92 103.8(9)
C94 C93 H93A 111
C92 C93 H93A 111
C94 C93 H93B 111
C92 C93 H93B 111
H93A C93 H93B 109
O90 C94 C93 105.9(10)
O90 C94 H94A 110.5
C93 C94 H94A 110.5
O90 C94 H94B 110.5
C93 C94 H94B 110.5
H94A C94 H94B 108.7

loop_
_geom_bond_atom_site_label_1
_geom_bond_atom_site_label_2
_geom_bond_distance
Mo1 C13 2.193(7)
Mo1 C21 2.241(7)
Mo1 C17 2.262(8)
Mo1 C23 2.264(7)
Mo1 C14 2.277(7)
Mo1 C20 2.280(8)
Mo1 C19 2.291(7)
Mo1 C16 2.302(8)
Mo1 C18 2.318(7)
Mo1 C15 2.318(8)
Mo1 C22 2.329(7)
Mo1 P1 2.553(2)
Mo2 C1 1.992(8)
Mo2 C2 2.243(7)
Mo2 C3 2.250(8)
Mo2 C10 2.259(7)
Mo2 C9 2.271(7)
Mo2 C11 2.308(8)
Mo2 C8 2.356(7)
Mo2 C12 2.363(7)
Mo2 P1 2.436(2)
Mo2 Cl1 2.5100(19)
P1 C13 1.789(7)
P1 C2 1.799(7)
O1 C1 1.142(8)
O2 C4 1.188(9)
O3 C4 1.348(9)
O3 C5 1.445(8)
O4 C6 1.223(8)
O5 C6 1.346(8)
O5 C7 1.438(8)
C2 C3 1.428(10)
C2 C4 1.481(10)
C3 C6 1.469(10)
C3 H3 0.79(8)
C5 H5A 0.96
C5 H5B 0.96
C5 H5C 0.96
C7 H7A 0.96
C7 H7B 0.96
C7 H7C 0.96
C8 C9 1.425(10)
C8 C12 1.426(11)
C8 H8 0.93
C9 C10 1.420(10)
C9 H9 0.93
C10 C11 1.436(10)
C10 H10 0.93
C11 C12 1.425(11)
C11 H11 0.93
C12 H12 0.93
C13 C14 1.421(10)
C13 C17 1.426(11)
C14 C15 1.380(10)
C14 H14 0.93
C15 C16 1.416(12)
C15 H15 0.93
C16 C17 1.415(10)
C16 H16 0.93
C17 H17 0.93
C18 C23 1.421(10)
C18 C19 1.429(10)
C18 C24 1.540(9)
C19 C20 1.423(10)
C19 H19 0.93
C20 C21 1.426(10)
C20 C28 1.532(10)
C21 C22 1.420(10)
C21 H21 0.93
C22 C23 1.423(10)
C22 C32 1.538(10)
C23 H23 0.93
C24 C25 1.518(10)
C24 C26 1.535(10)
C24 C27 1.554(9)
C25 H25A 0.96
C25 H25B 0.96
C25 H25C 0.96
C26 H26A 0.96
C26 H26B 0.96
C26 H26C 0.96
C27 H27A 0.96
C27 H27B 0.96
C27 H27C 0.96
C28 C29 1.509(10)
C28 C30 1.522(11)
C28 C31 1.522(11)
C29 H29A 0.96
C29 H29B 0.96
C29 H29C 0.96
C30 H30A 0.96
C30 H30B 0.96
C30 H30C 0.96
C31 H31A 0.96
C31 H31B 0.96
C31 H31C 0.96
C32 C34 1.516(11)
C32 C33 1.527(10)
C32 C35 1.530(10)
C33 H33A 0.96
C33 H33B 0.96
C33 H33C 0.96
C34 H34A 0.96
C34 H34B 0.96
C34 H34C 0.96
C35 H35A 0.96
C35 H35B 0.96
C35 H35C 0.96
O90 C94 1.426(12)
O90 C91 1.458(12)
C91 C92 1.526(13)
C91 H91A 0.97
C91 H91B 0.97
C92 C93 1.498(14)
C92 H92A 0.97
C92 H92B 0.97
C93 C94 1.496(13)
C93 H93A 0.97
C93 H93B 0.97
C94 H94A 0.97
C94 H94B 0.97
